data_4020931
loop_
_publ_author_name
'Daniel B. Werz'
'Rolf Gleiter'
'Frank Rominger'

_publ_section_title
;
 Cyclic Tetra- and Hexaynes Containing 1,4-Donor-Substituted
 Butadiyne Units: Synthesis and Supramolecular Organization
;
_journal_name_full 'Journal of Organic Chemistry'
_journal_page_first 2945
_journal_page_last 2952
_journal_paper_doi 10.1021/jo035882+
_journal_volume 69
_journal_year 2004
_chemical_formula_sum 'C21.5 H24 S4'
_chemical_formula_weight 410.65
_chemical_name_common 2(5)toluene
_space_group_IT_number 14
_symmetry_cell_setting monoclinic
_symmetry_space_group_name_Hall '-P 2ybc'
_symmetry_space_group_name_H-M 'P 1 21/c 1'
_cell_angle_alpha 90.00
_cell_angle_beta 94.4140(10)
_cell_angle_gamma 90.00
_cell_formula_units_Z 4
_cell_length_a 9.0535(2)
_cell_length_b 17.2585(3)
_cell_length_c 13.7264(3)
_cell_measurement_temperature 200(2)
_cell_volume 2138.39(8)
_diffrn_ambient_temperature 200(2)
_exptl_crystal_density_diffrn 1.276
_cod_depositor_comments
;
The following automatic conversions were performed:
'_symmetry_cell_setting' value 'Monoclinic' changed to 'monoclinic'
according to '/home/saulius/struct/CIF-dictionaries/cif_core.dic'
dictionary named 'cif_core.dic' version 2.4.1 from 2010-06-29.

Automatic conversion script
Id: cif_fix_enum 1527 2010-12-29 10:47:43Z saulius 
;
_cod_original_sg_symbol_H-M 'P 21/c'
_cod_original_formula_sum 'C21.50 H24 S4'
_cod_database_code 4020931

loop_
_symmetry_equiv_pos_as_xyz
'x, y, z'
'-x, y+1/2, -z+1/2'
'-x, -y, -z'
'x, -y-1/2, z-1/2'

loop_
_atom_site_label
_atom_site_type_symbol
_atom_site_fract_x
_atom_site_fract_y
_atom_site_fract_z
_atom_site_U_iso_or_equiv
_atom_site_adp_type
_atom_site_occupancy
_atom_site_symmetry_multiplicity
_atom_site_calc_flag
_atom_site_refinement_flags
_atom_site_disorder_assembly
_atom_site_disorder_group
S1 S 0.82272(9) 0.30484(4) 0.47572(5) 0.03763(18) Uani 1 1 d . . .
S2 S 0.62450(8) 0.02946(4) 0.10175(4) 0.03217(16) Uani 1 1 d . . .
S3 S 0.68101(9) -0.31114(4) 0.51059(5) 0.03614(18) Uani 1 1 d . . .
S4 S 0.88784(8) -0.03721(4) 0.88554(5) 0.03412(17) Uani 1 1 d . . .
C2 C 0.7885(3) 0.23917(16) 0.38666(19) 0.0356(6) Uani 1 1 d . . .
C3 C 0.7603(3) 0.19461(17) 0.3205(2) 0.0384(7) Uani 1 1 d . . .
C4 C 0.7214(3) 0.14157(16) 0.24873(19) 0.0358(6) Uani 1 1 d . . .
C5 C 0.6820(3) 0.09409(15) 0.18785(19) 0.0323(6) Uani 1 1 d . . .
C7 C 0.5228(3) -0.03880(15) 0.17393(18) 0.0284(5) Uani 1 1 d . . .
H7A H 0.4518 -0.0096 0.2113 0.034 Uiso 1 1 calc R . .
H7B H 0.4651 -0.0744 0.1291 0.034 Uiso 1 1 calc R . .
C8 C 0.6239(3) -0.08600(14) 0.24448(17) 0.0238(5) Uani 1 1 d . . .
H8A H 0.6790 -0.0505 0.2909 0.029 Uiso 1 1 calc R . .
H8B H 0.6971 -0.1139 0.2074 0.029 Uiso 1 1 calc R . .
C9 C 0.5388(3) -0.14464(15) 0.30188(17) 0.0276(5) Uani 1 1 d . . .
H9A H 0.4829 -0.1799 0.2556 0.033 Uiso 1 1 calc R . .
H9B H 0.4664 -0.1168 0.3396 0.033 Uiso 1 1 calc R . .
C10 C 0.6426(3) -0.19250(14) 0.37212(17) 0.0256(5) Uani 1 1 d . . .
H10A H 0.7159 -0.2195 0.3344 0.031 Uiso 1 1 calc R . .
H10B H 0.6974 -0.1572 0.4189 0.031 Uiso 1 1 calc R . .
C11 C 0.5601(3) -0.25152(16) 0.42827(19) 0.0351(6) Uani 1 1 d . . .
H11A H 0.5032 -0.2858 0.3813 0.042 Uiso 1 1 calc R . .
H11B H 0.4883 -0.2242 0.4670 0.042 Uiso 1 1 calc R . .
C13 C 0.7353(3) -0.24684(16) 0.59737(19) 0.0342(6) Uani 1 1 d . . .
C14 C 0.7762(3) -0.20228(16) 0.6617(2) 0.0373(7) Uani 1 1 d . . .
C15 C 0.8157(4) -0.14969(17) 0.7339(2) 0.0386(7) Uani 1 1 d . . .
C16 C 0.8463(3) -0.10144(15) 0.79613(19) 0.0332(6) Uani 1 1 d . . .
C18 C 0.9806(3) 0.03764(15) 0.81879(18) 0.0298(6) Uani 1 1 d . . .
H18A H 1.0280 0.0749 0.8663 0.036 Uiso 1 1 calc R . .
H18B H 1.0599 0.0132 0.7836 0.036 Uiso 1 1 calc R . .
C19 C 0.8778(3) 0.08153(15) 0.74592(18) 0.0274(5) Uani 1 1 d . . .
H19A H 0.7980 0.1058 0.7807 0.033 Uiso 1 1 calc R . .
H19B H 0.8312 0.0446 0.6977 0.033 Uiso 1 1 calc R . .
C20 C 0.9582(3) 0.14410(15) 0.69210(18) 0.0282(5) Uani 1 1 d . . .
H20A H 1.0027 0.1817 0.7403 0.034 Uiso 1 1 calc R . .
H20B H 1.0398 0.1199 0.6588 0.034 Uiso 1 1 calc R . .
C21 C 0.8570(3) 0.18706(15) 0.61704(17) 0.0277(5) Uani 1 1 d . . .
H21A H 0.8131 0.1497 0.5683 0.033 Uiso 1 1 calc R . .
H21B H 0.7751 0.2112 0.6500 0.033 Uiso 1 1 calc R . .
C22 C 0.9394(3) 0.24929(16) 0.56503(19) 0.0343(6) Uani 1 1 d . . .
H22A H 1.0199 0.2246 0.5313 0.041 Uiso 1 1 calc R . .
H22B H 0.9857 0.2854 0.6144 0.041 Uiso 1 1 calc R . .
C60 C 0.8317(13) 0.0269(7) 0.4541(9) 0.048(3) Uani 0.264(6) 1 d PDU . 1
H60A H 0.8295 0.0669 0.4034 0.073 Uiso 0.132(3) 1 calc PR . 1
H60B H 0.8723 -0.0211 0.4289 0.073 Uiso 0.132(3) 1 calc PR . 1
H60C H 0.8942 0.0443 0.5114 0.073 Uiso 0.132(3) 1 calc PR . 1
H60D H 0.9012 -0.0069 0.4924 0.073 Uiso 0.132(3) 1 calc PR . 1
H60E H 0.8583 0.0812 0.4669 0.073 Uiso 0.132(3) 1 calc PR . 1
H60F H 0.8365 0.0158 0.3844 0.073 Uiso 0.132(3) 1 calc PR . 1
C61 C 0.6751(11) 0.0122(9) 0.4829(11) 0.030(3) Uani 0.264(6) 1 d PGDU . 1
C62 C 0.6531(13) -0.0432(8) 0.5538(10) 0.033(4) Uani 0.264(6) 1 d PGDU . 1
H62 H 0.7356 -0.0689 0.5863 0.039 Uiso 0.264(6) 1 calc PR . 1
C63 C 0.5103(18) -0.0611(9) 0.5771(12) 0.039(9) Uani 0.264(6) 1 d PGDU . 1
H63 H 0.4952 -0.0990 0.6255 0.047 Uiso 0.264(6) 1 calc PR . 1
C64 C 0.3896(11) -0.0236(13) 0.5295(17) 0.037(5) Uani 0.264(6) 1 d PGDU . 1
H64 H 0.2920 -0.0358 0.5454 0.045 Uiso 0.264(6) 1 calc PR . 1
C65 C 0.4116(13) 0.0319(14) 0.4586(17) 0.035(5) Uani 0.264(6) 1 d PGDU . 1
H65 H 0.3291 0.0575 0.4260 0.042 Uiso 0.264(6) 1 calc PR . 1
C66 C 0.5544(17) 0.0498(11) 0.4353(13) 0.034(4) Uani 0.264(6) 1 d PGDU . 1
H66 H 0.5694 0.0877 0.3869 0.041 Uiso 0.264(6) 1 calc PR . 1
C70 C 0.8423(13) -0.0343(8) 0.5279(9) 0.043(3) Uani 0.236(6) 1 d PDU . 2
H70A H 0.9011 -0.0008 0.4881 0.064 Uiso 0.118(3) 1 calc PR . 2
H70B H 0.8542 -0.0884 0.5083 0.064 Uiso 0.118(3) 1 calc PR . 2
H70C H 0.8763 -0.0283 0.5970 0.064 Uiso 0.118(3) 1 calc PR . 2
H70D H 0.8533 -0.0775 0.5742 0.064 Uiso 0.118(3) 1 calc PR . 2
H70E H 0.9002 0.0100 0.5540 0.064 Uiso 0.118(3) 1 calc PR . 2
H70F H 0.8781 -0.0501 0.4653 0.064 Uiso 0.118(3) 1 calc PR . 2
C71 C 0.6808(11) -0.0117(10) 0.5129(13) 0.029(3) Uani 0.236(6) 1 d PGDU . 2
C72 C 0.5732(18) -0.0510(12) 0.5605(15) 0.034(5) Uani 0.236(6) 1 d PGDU . 2
H72 H 0.6014 -0.0900 0.6071 0.040 Uiso 0.236(6) 1 calc PR . 2
C73 C 0.4244(15) -0.0332(17) 0.540(2) 0.034(5) Uani 0.236(6) 1 d PGDU . 2
H73 H 0.3508 -0.0600 0.5724 0.041 Uiso 0.236(6) 1 calc PR . 2
C74 C 0.3831(12) 0.0239(16) 0.472(2) 0.037(6) Uani 0.236(6) 1 d PGDU . 2
H74 H 0.2814 0.0361 0.4576 0.044 Uiso 0.236(6) 1 calc PR . 2
C75 C 0.4907(19) 0.0632(10) 0.4241(12) 0.045(9) Uani 0.236(6) 1 d PGDU . 2
H75 H 0.4625 0.1022 0.3775 0.053 Uiso 0.236(6) 1 calc PR . 2
C76 C 0.6395(16) 0.0453(9) 0.4447(12) 0.036(4) Uani 0.236(6) 1 d PGDU . 2
H76 H 0.7131 0.0722 0.4122 0.043 Uiso 0.236(6) 1 calc PR . 2

loop_
_atom_site_aniso_label
_atom_site_aniso_U_11
_atom_site_aniso_U_22
_atom_site_aniso_U_33
_atom_site_aniso_U_23
_atom_site_aniso_U_13
_atom_site_aniso_U_12
S1 0.0585(5) 0.0251(3) 0.0282(3) 0.0025(3) -0.0038(3) -0.0058(3)
S2 0.0447(4) 0.0293(3) 0.0215(3) 0.0037(2) -0.0035(3) -0.0033(3)
S3 0.0543(5) 0.0247(3) 0.0282(3) 0.0049(3) -0.0049(3) -0.0057(3)
S4 0.0464(4) 0.0301(3) 0.0250(3) 0.0041(3) -0.0027(3) -0.0024(3)
C2 0.0441(17) 0.0323(14) 0.0298(13) 0.0043(11) -0.0019(12) -0.0098(12)
C3 0.0459(18) 0.0337(15) 0.0342(14) 0.0054(12) -0.0054(12) -0.0064(13)
C4 0.0436(17) 0.0322(15) 0.0307(14) 0.0047(11) -0.0028(12) -0.0071(12)
C5 0.0395(16) 0.0272(13) 0.0293(13) 0.0071(11) -0.0042(11) 0.0006(11)
C7 0.0311(14) 0.0264(13) 0.0267(12) 0.0034(10) -0.0034(10) -0.0015(11)
C8 0.0258(13) 0.0233(12) 0.0219(11) -0.0004(9) -0.0007(9) 0.0002(10)
C9 0.0288(14) 0.0281(13) 0.0252(12) 0.0024(10) -0.0021(10) -0.0044(10)
C10 0.0286(13) 0.0254(12) 0.0228(11) 0.0000(9) 0.0010(10) -0.0033(10)
C11 0.0383(16) 0.0363(15) 0.0294(13) 0.0066(11) -0.0052(11) -0.0110(12)
C13 0.0436(17) 0.0274(13) 0.0308(14) 0.0096(11) -0.0025(12) -0.0046(12)
C14 0.0470(17) 0.0305(14) 0.0327(14) 0.0083(11) -0.0081(12) -0.0022(13)
C15 0.0503(19) 0.0320(15) 0.0322(14) 0.0091(12) -0.0051(13) -0.0047(13)
C16 0.0393(16) 0.0272(14) 0.0315(13) 0.0075(11) -0.0076(12) -0.0008(11)
C18 0.0287(14) 0.0291(13) 0.0306(13) 0.0022(11) -0.0038(10) -0.0011(11)
C19 0.0295(14) 0.0262(13) 0.0259(12) 0.0017(10) -0.0024(10) -0.0031(11)
C20 0.0270(14) 0.0288(13) 0.0283(12) 0.0013(10) -0.0004(10) -0.0016(10)
C21 0.0333(14) 0.0252(13) 0.0237(12) 0.0004(10) -0.0030(10) -0.0056(11)
C22 0.0366(16) 0.0344(14) 0.0309(13) 0.0061(11) -0.0050(11) -0.0099(12)
C60 0.054(6) 0.047(7) 0.044(7) -0.007(5) 0.002(5) 0.002(6)
C61 0.056(7) 0.025(11) 0.008(10) -0.004(5) -0.009(6) 0.000(7)
C62 0.062(9) 0.018(8) 0.016(7) 0.006(4) -0.012(7) 0.008(7)
C63 0.063(14) 0.03(3) 0.02(3) -0.005(13) 0.00(2) 0.001(19)
C64 0.053(10) 0.029(14) 0.029(14) -0.007(8) -0.008(11) -0.012(10)
C65 0.057(9) 0.020(14) 0.026(14) 0.000(8) 0.000(10) 0.012(10)
C66 0.051(9) 0.033(13) 0.017(13) 0.006(6) -0.008(10) 0.004(11)
C70 0.048(7) 0.044(8) 0.036(7) 0.000(6) 0.006(5) -0.009(6)
C71 0.058(8) 0.022(12) 0.007(11) -0.001(5) 0.005(7) -0.004(7)
C72 0.045(9) 0.021(14) 0.034(16) 0.007(8) -0.001(11) -0.009(10)
C73 0.053(9) 0.040(15) 0.011(13) 0.008(8) 0.003(10) 0.007(11)
C74 0.060(12) 0.029(16) 0.020(14) -0.001(9) -0.004(14) 0.006(13)
C75 0.071(14) 0.03(2) 0.03(2) 0.004(11) -0.008(18) -0.006(17)
C76 0.074(11) 0.016(8) 0.019(8) 0.006(5) 0.008(9) -0.001(8)

loop_
_geom_bond_atom_site_label_1
_geom_bond_atom_site_label_2
_geom_bond_distance
_geom_bond_site_symmetry_2
_geom_bond_publ_flag
S1 C2 1.678(3) . ?
S1 C22 1.827(3) . ?
S2 C5 1.678(3) . ?
S2 C7 1.832(3) . ?
S3 C13 1.674(3) . ?
S3 C11 1.829(3) . ?
S4 C16 1.675(3) . ?
S4 C18 1.825(3) . ?
C2 C3 1.202(4) . ?
C3 C4 1.371(4) . ?
C4 C5 1.205(4) . ?
C7 C8 1.518(3) . ?
C8 C9 1.527(3) . ?
C9 C10 1.535(3) . ?
C10 C11 1.509(3) . ?
C13 C14 1.208(4) . ?
C14 C15 1.370(4) . ?
C15 C16 1.210(4) . ?
C18 C19 1.515(3) . ?
C19 C20 1.525(3) . ?
C20 C21 1.519(3) . ?
C21 C22 1.517(3) . ?
C60 C61 1.522(14) . ?
C60 C64 2.034(17) 3_656 ?
C61 C62 1.3900 . ?
C61 C66 1.3900 . ?
C62 C63 1.3900 . ?
C63 C64 1.3900 . ?
C64 C65 1.3900 . ?
C64 C60 2.034(16) 3_656 ?
C65 C66 1.3900 . ?
C65 C66 2.03(3) 3_656 ?
C66 C65 2.033(19) 3_656 ?
C70 C71 1.512(14) . ?
C71 C72 1.3900 . ?
C71 C76 1.3900 . ?
C71 C75 2.04(2) 3_656 ?
C72 C73 1.3900 . ?
C73 C74 1.3900 . ?
C74 C75 1.3900 . ?
C75 C76 1.3900 . ?
C75 C71 2.038(17) 3_656 ?
